data_7023964
loop_
_publ_author_name
'Batcup, Rhys'
'Chiu, Frederick Sin Nang'
'Annibale, Vincent T.'
'Huh, Jung-Eun Ustina'
'Tan, Runyu'
'Song, Datong'

_publ_section_title
;
 Selective one-pot syntheses of Pt(II)-Cu(I) heterobimetallic complexes of
 4,5-diazafluorenide derivatives.
;
_journal_issue 46
_journal_name_full 'Dalton transactions (Cambridge, England : 2003)'
_journal_page_first 16343
_journal_page_last 16350
_journal_paper_doi 10.1039/c3dt52135d
_journal_volume 42
_journal_year 2013
_chemical_absolute_configuration ad
_chemical_formula_sum 'C57 H61 Cu N4 Pt'
_chemical_formula_weight 1060.72
_chemical_name_systematic
;
 ?
;
_space_group_crystal_system orthorhombic
_space_group_IT_number 19
_space_group_name_Hall 'P 2ac 2ab'
_space_group_name_H-M_alt 'P 21 21 21'
_symmetry_space_group_name_Hall 'P 2ac 2ab'
_symmetry_space_group_name_H-M 'P 21 21 21'
_atom_sites_solution_hydrogens mixed
_audit_creation_method SHELXL-2013
_cell_angle_alpha 90
_cell_angle_beta 90
_cell_angle_gamma 90
_cell_formula_units_Z 4
_cell_length_a 12.1488(8)
_cell_length_b 20.0623(14)
_cell_length_c 20.5295(16)
_cell_measurement_reflns_used 38782
_cell_measurement_temperature 150(2)
_cell_measurement_theta_max 25.242
_cell_measurement_theta_min 1.948
_cell_volume 5003.7(6)
_computing_cell_refinement 'Bruker Apex 2 software package'
_computing_data_collection 'Bruker Apex 2 software package'
_computing_data_reduction 'Bruker Apex 2 software package'
_computing_molecular_graphics 'ORTEP and POV-Ray'
_computing_publication_material 'SHELXL-2013 (Sheldrick, 2013)'
_computing_structure_refinement 'SHELXL-2013 (Sheldrick, 2013)'
_computing_structure_solution 'SHELXL-2013 (Sheldrick, 2013)'
_diffrn_ambient_temperature 150(2)
_diffrn_measured_fraction_theta_full 0.973
_diffrn_measured_fraction_theta_max 0.999
_diffrn_measurement_device_type 'Bruker Kappa Apex II CCD'
_diffrn_measurement_method 'phi and omega scans'
_diffrn_radiation_type MoK\a
_diffrn_radiation_wavelength 0.71073
_diffrn_reflns_av_R_equivalents 0.0642
_diffrn_reflns_av_unetI/netI 0.0743
_diffrn_reflns_Laue_measured_fraction_full 0.973
_diffrn_reflns_Laue_measured_fraction_max 0.999
_diffrn_reflns_limit_h_max 13
_diffrn_reflns_limit_h_min -14
_diffrn_reflns_limit_k_max 23
_diffrn_reflns_limit_k_min -23
_diffrn_reflns_limit_l_max 24
_diffrn_reflns_limit_l_min -24
_diffrn_reflns_number 38782
_diffrn_reflns_point_group_measured_fraction_full 0.971
_diffrn_reflns_point_group_measured_fraction_max 0.999
_diffrn_reflns_theta_full 25.242
_diffrn_reflns_theta_max 24.999
_diffrn_reflns_theta_min 1.948
_exptl_absorpt_coefficient_mu 3.258
_exptl_absorpt_correction_T_max 0.7456
_exptl_absorpt_correction_T_min 0.6043
_exptl_absorpt_correction_type multi-scan
_exptl_absorpt_process_details 'Bruker Apex 2'
_exptl_crystal_colour yellow
_exptl_crystal_density_diffrn 1.408
_exptl_crystal_description plate
_exptl_crystal_F_000 2152
_exptl_crystal_size_max 0.125
_exptl_crystal_size_mid 0.100
_exptl_crystal_size_min 0.070
_refine_diff_density_max 0.814
_refine_diff_density_min -0.408
_refine_diff_density_rms 0.089
_refine_ls_abs_structure_details
;
 Flack x determined using 2819 quotients [(I+)-(I-)]/[(I+)+(I-)]
 (Parsons and Flack (2004), Acta Cryst. A60, s61).
;
_refine_ls_abs_structure_Flack -0.008(5)
_refine_ls_extinction_method none
_refine_ls_goodness_of_fit_ref 0.994
_refine_ls_hydrogen_treatment constr
_refine_ls_matrix_type full
_refine_ls_number_parameters 577
_refine_ls_number_reflns 8805
_refine_ls_number_restraints 0
_refine_ls_restrained_S_all 0.994
_refine_ls_R_factor_all 0.0540
_refine_ls_R_factor_gt 0.0353
_refine_ls_shift/su_max 0.003
_refine_ls_shift/su_mean 0.000
_refine_ls_structure_factor_coef Fsqd
_refine_ls_weighting_details 'w=1/[\s^2^(Fo^2^)+(0.0108P)^2^] where P=(Fo^2^+2Fc^2^)/3'
_refine_ls_weighting_scheme calc
_refine_ls_wR_factor_gt 0.0556
_refine_ls_wR_factor_ref 0.0601
_reflns_Friedel_coverage 0.800
_reflns_Friedel_fraction_full 0.970
_reflns_Friedel_fraction_max 0.999
_reflns_number_gt 7254
_reflns_number_total 8805
_reflns_threshold_expression 'I > 2\s(I)'
_cod_data_source_file c3dt52135d.txt
_cod_data_source_block 5
_cod_depositor_comments
;
The following automatic conversions were performed:

'_exptl_absorpt_correction_type' value 'Multi-Scan' changed to
'multi-scan' according to
/home/saulius/struct/CIF-dictionaries/cif_core.dic dictionary named
'cif_core.dic' version 2.4.2 from 2011-04-26.

Automatic conversion script
Id: cif_fix_values 1891 2012-01-12 08:04:46Z andrius 
;
_cod_database_code 7023964
_shelx_space_group_comment
;
The symmetry employed for this shelxl refinement is uniquely defined
by the following loop, which should always be used as a source of
symmetry information in preference to the above space-group names.
They are only intended as comments.
;
_shelx_estimated_absorpt_t_min 0.686
_shelx_estimated_absorpt_t_max 0.804
_shelxl_version_number 2013-4

loop_
_space_group_symop_operation_xyz
'x, y, z'
'-x+1/2, -y, z+1/2'
'-x, y+1/2, -z+1/2'
'x+1/2, -y+1/2, -z'

loop_
_atom_site_label
_atom_site_type_symbol
_atom_site_fract_x
_atom_site_fract_y
_atom_site_fract_z
_atom_site_U_iso_or_equiv
_atom_site_adp_type
_atom_site_occupancy
_atom_site_site_symmetry_order
_atom_site_calc_flag
_atom_site_refinement_flags_posn
_atom_site_refinement_flags_adp
Pt1 Pt -0.02806(2) -0.62342(2) -1.12794(2) 0.02868(9) Uani 1 1 d . .
Cu1 Cu -0.01291(7) -0.59847(4) -0.85917(4) 0.0268(2) Uani 1 1 d . .
N1 N -0.1096(5) -0.4724(3) -0.8141(3) 0.0296(16) Uani 1 1 d . .
N2 N -0.2239(5) -0.5524(3) -0.8115(3) 0.0285(16) Uani 1 1 d . .
N3 N 0.0940(5) -0.5862(3) -1.0593(3) 0.0270(16) Uani 1 1 d . .
N4 N -0.0624(5) -0.6917(3) -1.0496(3) 0.0277(17) Uani 1 1 d . .
C1 C -0.1187(6) -0.5383(4) -0.8266(4) 0.0261(19) Uani 1 1 d . .
C2 C -0.2783(7) -0.4968(5) -0.7899(4) 0.038(2) Uani 1 1 d . .
H2 H -0.3530 -0.4947 -0.7763 0.045 Uiso 1 1 calc R U
C3 C -0.2083(6) -0.4467(4) -0.7915(4) 0.035(2) Uani 1 1 d . .
H3 H -0.2226 -0.4018 -0.7796 0.042 Uiso 1 1 calc R U
C4 C -0.0093(6) -0.4351(4) -0.8233(4) 0.0302(19) Uani 1 1 d . .
C5 C 0.0042(5) -0.4005(3) -0.8819(4) 0.036(2) Uani 1 1 d . .
C6 C 0.1038(7) -0.3677(5) -0.8906(5) 0.052(3) Uani 1 1 d . .
H6 H 0.1170 -0.3440 -0.9299 0.062 Uiso 1 1 calc R U
C7 C 0.1840(7) -0.3693(5) -0.8429(5) 0.059(3) Uani 1 1 d . .
H7 H 0.2513 -0.3462 -0.8493 0.070 Uiso 1 1 calc R U
C8 C 0.1671(7) -0.4036(4) -0.7872(5) 0.047(3) Uani 1 1 d . .
H8 H 0.2242 -0.4047 -0.7556 0.056 Uiso 1 1 calc R U
C9 C 0.0700(6) -0.4373(4) -0.7743(4) 0.034(2) Uani 1 1 d . .
C10 C -0.0833(7) -0.3998(4) -0.9339(4) 0.044(2) Uani 1 1 d . .
H10 H -0.1477 -0.4254 -0.9166 0.053 Uiso 1 1 calc R U
C11 C -0.0457(8) -0.4343(6) -0.9944(5) 0.090(4) Uani 1 1 d . .
H11A H -0.0140 -0.4777 -0.9830 0.135 Uiso 1 1 calc R U
H11B H 0.0101 -0.4071 -1.0163 0.135 Uiso 1 1 calc R U
H11C H -0.1086 -0.4409 -1.0237 0.135 Uiso 1 1 calc R U
C12 C -0.1228(10) -0.3288(6) -0.9471(7) 0.100(5) Uani 1 1 d . .
H12A H -0.1761 -0.3291 -0.9829 0.150 Uiso 1 1 calc R U
H12B H -0.0598 -0.3008 -0.9589 0.150 Uiso 1 1 calc R U
H12C H -0.1578 -0.3108 -0.9078 0.150 Uiso 1 1 calc R U
C13 C 0.0561(6) -0.4775(4) -0.7122(4) 0.038(2) Uani 1 1 d . .
H13 H -0.0201 -0.4964 -0.7120 0.045 Uiso 1 1 calc R U
C14 C 0.1375(7) -0.5360(5) -0.7119(5) 0.055(3) Uani 1 1 d . .
H14A H 0.2130 -0.5188 -0.7111 0.083 Uiso 1 1 calc R U
H14B H 0.1267 -0.5630 -0.7512 0.083 Uiso 1 1 calc R U
H14C H 0.1247 -0.5637 -0.6733 0.083 Uiso 1 1 calc R U
C15 C 0.0682(7) -0.4339(5) -0.6523(5) 0.060(3) Uani 1 1 d . .
H15A H 0.0120 -0.3989 -0.6531 0.089 Uiso 1 1 calc R U
H15B H 0.1415 -0.4135 -0.6521 0.089 Uiso 1 1 calc R U
H15C H 0.0590 -0.4612 -0.6131 0.089 Uiso 1 1 calc R U
C16 C -0.2681(5) -0.6192(5) -0.8185(4) 0.035(2) Uani 1 1 d . .
C17 C -0.3280(5) -0.6335(4) -0.8758(5) 0.043(2) Uani 1 1 d . .
C18 C -0.3635(6) -0.6987(5) -0.8820(6) 0.057(3) Uani 1 1 d . .
H18 H -0.4036 -0.7111 -0.9199 0.069 Uiso 1 1 calc R U
C19 C -0.3431(8) -0.7453(6) -0.8359(7) 0.072(4) Uani 1 1 d . .
H19 H -0.3685 -0.7896 -0.8422 0.086 Uiso 1 1 calc R U
C20 C -0.2858(8) -0.7295(5) -0.7797(6) 0.060(3) Uani 1 1 d . .
H20 H -0.2728 -0.7627 -0.7475 0.072 Uiso 1 1 calc R U
C21 C -0.2471(6) -0.6645(4) -0.7705(5) 0.041(2) Uani 1 1 d . .
C22 C -0.3480(7) -0.5821(5) -0.9270(5) 0.048(3) Uani 1 1 d . .
H22 H -0.3436 -0.5374 -0.9056 0.058 Uiso 1 1 calc R U
C23 C -0.4622(7) -0.5876(6) -0.9589(5) 0.087(4) Uani 1 1 d . .
H23A H -0.5189 -0.5887 -0.9249 0.131 Uiso 1 1 calc R U
H23B H -0.4659 -0.6286 -0.9847 0.131 Uiso 1 1 calc R U
H23C H -0.4745 -0.5491 -0.9873 0.131 Uiso 1 1 calc R U
C24 C -0.2603(8) -0.5840(6) -0.9801(5) 0.071(3) Uani 1 1 d . .
H24A H -0.2650 -0.6264 -1.0036 0.107 Uiso 1 1 calc R U
H24B H -0.1873 -0.5797 -0.9602 0.107 Uiso 1 1 calc R U
H24C H -0.2723 -0.5470 -1.0105 0.107 Uiso 1 1 calc R U
C25 C -0.1853(7) -0.6479(4) -0.7080(5) 0.048(3) Uani 1 1 d . .
H25 H -0.1684 -0.5992 -0.7094 0.058 Uiso 1 1 calc R U
C26 C -0.2551(8) -0.6597(6) -0.6470(5) 0.075(3) Uani 1 1 d . .
H26A H -0.2697 -0.7075 -0.6422 0.112 Uiso 1 1 calc R U
H26B H -0.3249 -0.6356 -0.6511 0.112 Uiso 1 1 calc R U
H26C H -0.2153 -0.6435 -0.6086 0.112 Uiso 1 1 calc R U
C27 C -0.0760(8) -0.6840(5) -0.7046(6) 0.068(3) Uani 1 1 d . .
H27A H -0.0305 -0.6713 -0.7420 0.101 Uiso 1 1 calc R U
H27B H -0.0887 -0.7322 -0.7054 0.101 Uiso 1 1 calc R U
H27C H -0.0380 -0.6719 -0.6642 0.101 Uiso 1 1 calc R U
C28 C 0.0903(6) -0.6628(4) -0.8992(4) 0.031(2) Uani 1 1 d . .
H28 H 0.1310 -0.6761 -0.8647 0.037 Uiso 1 1 d R U
C29 C 0.0080(6) -0.7013(4) -0.9362(4) 0.0281(19) Uani 1 1 d . .
C30 C 0.0047(5) -0.6750(4) -0.9999(4) 0.0244(19) Uani 1 1 d . .
C31 C 0.0824(5) -0.6237(4) -1.0055(3) 0.0234(16) Uani 1 1 d . .
C32 C 0.1378(5) -0.6161(4) -0.9453(3) 0.0247(17) Uani 1 1 d . .
C33 C 0.2206(6) -0.5673(4) -0.9452(4) 0.033(2) Uani 1 1 d . .
H33 H 0.2644 -0.5595 -0.9077 0.039 Uiso 1 1 calc R U
C34 C 0.2362(6) -0.5310(4) -1.0015(5) 0.037(2) Uani 1 1 d . .
H34 H 0.2927 -0.4982 -1.0025 0.045 Uiso 1 1 calc R U
C35 C 0.1725(6) -0.5406(4) -1.0570(4) 0.034(2) Uani 1 1 d . .
H35 H 0.1857 -0.5136 -1.0943 0.041 Uiso 1 1 calc R U
C36 C -0.0669(6) -0.7531(4) -0.9254(4) 0.036(2) Uani 1 1 d . .
H36 H -0.0713 -0.7744 -0.8842 0.043 Uiso 1 1 calc R U
C37 C -0.1340(6) -0.7722(4) -0.9760(4) 0.036(2) Uani 1 1 d . .
H37 H -0.1844 -0.8078 -0.9693 0.044 Uiso 1 1 calc R U
C38 C -0.1309(6) -0.7415(4) -1.0366(4) 0.034(2) Uani 1 1 d . .
H38 H -0.1793 -0.7566 -1.0698 0.041 Uiso 1 1 calc R U
C39 C -0.1405(6) -0.6671(4) -1.1839(4) 0.032(2) Uani 1 1 d . .
C40 C -0.2519(6) -0.6648(4) -1.1693(4) 0.034(2) Uani 1 1 d . .
H40 H -0.2759 -0.6382 -1.1337 0.041 Uiso 1 1 calc R U
C41 C -0.3306(7) -0.7009(5) -1.2055(5) 0.044(2) Uani 1 1 d . .
H41 H -0.4064 -0.6982 -1.1944 0.053 Uiso 1 1 calc R U
C42 C -0.2977(8) -0.7400(5) -1.2567(5) 0.053(3) Uani 1 1 d . .
H42 H -0.3503 -0.7647 -1.2810 0.063 Uiso 1 1 calc R U
C43 C -0.1876(8) -0.7432(5) -1.2729(5) 0.055(3) Uani 1 1 d . .
H43 H -0.1637 -0.7700 -1.3083 0.066 Uiso 1 1 calc R U
C44 C -0.1118(7) -0.7066(5) -1.2363(5) 0.046(3) Uani 1 1 d . .
H44 H -0.0363 -0.7089 -1.2482 0.056 Uiso 1 1 calc R U
C45 C 0.0080(6) -0.5538(4) -1.1938(4) 0.033(2) Uani 1 1 d . .
C46 C 0.0455(6) -0.5654(5) -1.2566(4) 0.041(2) Uani 1 1 d . .
H46 H 0.0509 -0.6101 -1.2715 0.049 Uiso 1 1 calc R U
C47 C 0.0753(7) -0.5140(6) -1.2985(5) 0.052(3) Uani 1 1 d . .
H47 H 0.1021 -0.5245 -1.3408 0.062 Uiso 1 1 calc R U
C48 C 0.0670(6) -0.4496(5) -1.2801(5) 0.049(3) Uani 1 1 d . .
H48 H 0.0853 -0.4148 -1.3097 0.058 Uiso 1 1 calc R U
C49 C 0.0317(7) -0.4349(4) -1.2185(5) 0.046(2) Uani 1 1 d . .
H49 H 0.0271 -0.3898 -1.2047 0.055 Uiso 1 1 calc R U
C50 C 0.0024(5) -0.4863(4) -1.1757(4) 0.038(2) Uani 1 1 d . .
H50 H -0.0219 -0.4752 -1.1331 0.046 Uiso 1 1 calc R U
C51 C -0.7165(13) -0.3448(6) -1.0595(7) 0.111(5) Uani 1 1 d . .
H51A H -0.7455 -0.2992 -1.0589 0.166 Uiso 1 1 calc R U
H51B H -0.7742 -0.3759 -1.0457 0.166 Uiso 1 1 calc R U
H51C H -0.6927 -0.3560 -1.1038 0.166 Uiso 1 1 calc R U
C52 C -0.6141(17) -0.3501(8) -1.0109(10) 0.114(6) Uani 1 1 d . .
C53 C -0.5274(18) -0.3916(9) -1.0193(8) 0.135(6) Uani 1 1 d . .
H53 H -0.5258 -0.4204 -1.0560 0.162 Uiso 1 1 calc R U
C54 C -0.4358(17) -0.3932(12) -0.9727(10) 0.168(10) Uani 1 1 d . .
H54 H -0.3763 -0.4226 -0.9814 0.202 Uiso 1 1 calc R U
C55 C -0.4309(15) -0.3575(12) -0.9210(10) 0.151(9) Uani 1 1 d . .
H55 H -0.3722 -0.3605 -0.8905 0.181 Uiso 1 1 calc R U
C56 C -0.5145(17) -0.3162(10) -0.9138(9) 0.155(8) Uani 1 1 d . .
H56 H -0.5151 -0.2873 -0.8771 0.186 Uiso 1 1 calc R U
C57 C -0.6043(15) -0.3128(11) -0.9586(11) 0.146(7) Uani 1 1 d . .
H57 H -0.6608 -0.2813 -0.9500 0.176 Uiso 1 1 calc R U

loop_
_atom_site_aniso_label
_atom_site_aniso_U_11
_atom_site_aniso_U_22
_atom_site_aniso_U_33
_atom_site_aniso_U_23
_atom_site_aniso_U_13
_atom_site_aniso_U_12
Pt1 0.02729(14) 0.03608(15) 0.02266(14) -0.00113(18) -0.00218(14) 0.00645(14)
Cu1 0.0253(5) 0.0283(5) 0.0269(6) -0.0045(4) 0.0028(4) 0.0033(3)
N1 0.026(4) 0.038(4) 0.025(4) -0.007(3) -0.002(3) 0.002(3)
N2 0.022(4) 0.037(4) 0.026(4) -0.013(3) -0.001(3) 0.001(3)
N3 0.028(4) 0.035(4) 0.018(4) -0.001(3) 0.002(3) 0.001(3)
N4 0.024(4) 0.029(4) 0.030(4) -0.012(3) 0.001(3) 0.004(3)
C1 0.023(5) 0.031(5) 0.023(5) -0.003(4) -0.004(3) 0.001(3)
C2 0.024(5) 0.049(6) 0.040(6) -0.016(5) 0.000(4) 0.008(4)
C3 0.024(5) 0.041(6) 0.040(6) -0.022(5) -0.002(4) 0.007(4)
C4 0.028(5) 0.027(4) 0.035(5) -0.008(4) 0.006(4) -0.003(3)
C5 0.044(5) 0.035(4) 0.029(5) 0.002(4) 0.005(4) 0.006(3)
C6 0.058(6) 0.048(6) 0.051(7) 0.005(6) 0.012(5) -0.012(5)
C7 0.045(6) 0.061(7) 0.070(8) 0.007(7) 0.004(5) -0.015(5)
C8 0.036(5) 0.047(6) 0.057(7) -0.002(5) -0.008(4) -0.013(4)
C9 0.024(5) 0.032(5) 0.044(6) -0.004(4) -0.001(4) 0.001(3)
C10 0.061(6) 0.041(6) 0.030(6) -0.001(4) 0.001(4) 0.011(4)
C11 0.080(8) 0.144(11) 0.046(7) -0.039(8) -0.003(6) 0.030(7)
C12 0.115(10) 0.070(9) 0.115(13) 0.009(8) -0.054(9) 0.021(7)
C13 0.023(5) 0.048(6) 0.041(6) -0.004(5) -0.006(3) -0.005(4)
C14 0.061(7) 0.059(7) 0.046(7) 0.004(6) -0.015(5) 0.015(5)
C15 0.069(7) 0.066(7) 0.043(7) -0.013(5) -0.008(5) 0.010(5)
C16 0.017(4) 0.038(5) 0.050(6) -0.012(5) 0.005(3) -0.007(4)
C17 0.026(4) 0.047(6) 0.055(6) -0.015(7) 0.005(4) -0.001(4)
C18 0.044(6) 0.060(7) 0.068(9) -0.032(7) 0.001(5) -0.010(5)
C19 0.063(7) 0.058(8) 0.094(11) -0.023(8) 0.013(7) -0.028(6)
C20 0.058(7) 0.061(8) 0.060(9) 0.005(6) 0.015(6) -0.015(5)
C21 0.037(5) 0.040(6) 0.045(7) -0.004(5) 0.009(4) -0.015(4)
C22 0.032(5) 0.065(7) 0.048(7) -0.026(6) -0.013(4) 0.005(4)
C23 0.043(6) 0.144(11) 0.076(9) -0.017(8) -0.024(6) 0.007(7)
C24 0.059(7) 0.093(9) 0.063(9) 0.009(7) -0.001(6) 0.016(6)
C25 0.063(6) 0.037(6) 0.044(7) 0.004(5) 0.004(5) 0.000(4)
C26 0.077(7) 0.100(9) 0.047(8) 0.003(6) 0.014(5) 0.009(6)
C27 0.062(7) 0.079(9) 0.061(9) 0.008(7) 0.004(6) 0.006(6)
C28 0.029(4) 0.035(5) 0.029(5) -0.004(4) -0.004(3) 0.010(3)
C29 0.031(5) 0.030(4) 0.024(5) 0.002(4) 0.000(3) 0.010(3)
C30 0.027(5) 0.023(4) 0.023(5) -0.007(3) -0.002(3) 0.012(3)
C31 0.020(4) 0.026(4) 0.024(4) -0.005(5) 0.002(3) 0.008(4)
C32 0.023(4) 0.027(5) 0.024(4) 0.000(4) -0.001(3) 0.012(4)
C33 0.021(4) 0.044(6) 0.033(6) -0.004(4) -0.007(4) 0.003(4)
C34 0.020(4) 0.050(6) 0.041(6) 0.004(5) 0.000(4) -0.006(4)
C35 0.026(5) 0.044(6) 0.032(6) 0.003(4) 0.004(4) -0.007(4)
C36 0.051(6) 0.024(5) 0.032(6) 0.009(4) -0.002(4) 0.003(4)
C37 0.038(5) 0.027(5) 0.044(6) 0.000(5) -0.009(4) -0.005(4)
C38 0.034(5) 0.034(5) 0.034(6) -0.003(4) -0.011(4) 0.000(4)
C39 0.033(5) 0.033(5) 0.030(6) 0.009(4) 0.000(4) 0.007(4)
C40 0.043(5) 0.032(5) 0.028(5) 0.009(4) 0.003(4) 0.001(4)
C41 0.036(5) 0.045(6) 0.051(7) 0.028(5) -0.007(4) -0.011(4)
C42 0.069(7) 0.052(7) 0.037(7) -0.005(6) -0.017(5) -0.015(5)
C43 0.055(7) 0.068(8) 0.043(7) -0.026(6) -0.003(5) -0.005(5)
C44 0.037(5) 0.066(7) 0.037(6) -0.014(5) -0.001(4) 0.003(4)
C45 0.018(5) 0.044(5) 0.037(5) -0.001(4) -0.011(3) 0.007(3)
C46 0.025(5) 0.063(6) 0.035(6) 0.003(5) 0.004(4) 0.008(4)
C47 0.040(6) 0.079(8) 0.037(6) 0.010(6) 0.010(4) 0.008(5)
C48 0.026(5) 0.064(7) 0.056(7) 0.033(6) 0.000(4) -0.001(4)
C49 0.039(5) 0.044(5) 0.053(7) 0.004(5) -0.007(5) -0.003(5)
C50 0.030(6) 0.051(6) 0.033(5) 0.007(4) -0.006(3) 0.001(4)
C51 0.196(16) 0.077(10) 0.059(10) 0.007(8) 0.010(10) -0.002(9)
C52 0.19(2) 0.038(9) 0.110(17) -0.004(9) 0.033(14) -0.008(10)
C53 0.203(18) 0.111(15) 0.090(14) 0.008(11) 0.033(14) -0.035(14)
C54 0.19(2) 0.23(3) 0.083(14) -0.013(17) -0.029(13) -0.069(17)
C55 0.096(13) 0.23(3) 0.130(18) 0.060(17) -0.034(12) -0.009(13)
C56 0.124(16) 0.23(2) 0.108(15) 0.063(14) -0.055(13) -0.015(15)
C57 0.126(16) 0.19(2) 0.123(19) 0.048(17) 0.028(13) -0.010(14)

loop_
_atom_type_symbol
_atom_type_description
_atom_type_scat_dispersion_real
_atom_type_scat_dispersion_imag
_atom_type_scat_source
C C 0.0033 0.0016 'International Tables Vol C Tables 4.2.6.8 and 6.1.1.4'
H H 0.0000 0.0000 'International Tables Vol C Tables 4.2.6.8 and 6.1.1.4'
N N 0.0061 0.0033 'International Tables Vol C Tables 4.2.6.8 and 6.1.1.4'
Pt Pt -1.7033 8.3905 'International Tables Vol C Tables 4.2.6.8 and 6.1.1.4'
Cu Cu 0.3201 1.2651 'International Tables Vol C Tables 4.2.6.8 and 6.1.1.4'

loop_
_geom_angle_atom_site_label_1
_geom_angle_atom_site_label_2
_geom_angle_atom_site_label_3
_geom_angle
C39 Pt1 C45 93.9(3)
C39 Pt1 N4 91.1(3)
C45 Pt1 N4 174.4(3)
C39 Pt1 N3 173.1(3)
C45 Pt1 N3 92.8(3)
N4 Pt1 N3 82.4(2)
C1 Cu1 C28 175.5(3)
C1 Cu1 Pt1 112.8(2)
C1 N1 C3 110.9(6)
C1 N1 C4 123.6(6)
C3 N1 C4 125.5(7)
C1 N2 C2 111.1(6)
C1 N2 C16 121.6(6)
C2 N2 C16 127.3(6)
C35 N3 C31 115.6(7)
C35 N3 Pt1 138.7(6)
C31 N3 Pt1 105.6(5)
C38 N4 C30 114.4(7)
C38 N4 Pt1 138.6(6)
C30 N4 Pt1 106.9(5)
N2 C1 N1 103.9(6)
N2 C1 Cu1 126.4(6)
N1 C1 Cu1 129.6(5)
C3 C2 N2 107.6(7)
C2 C3 N1 106.5(8)
C9 C4 C5 123.8(7)
C9 C4 N1 118.2(7)
C5 C4 N1 118.0(7)
C6 C5 C4 116.6(7)
C6 C5 C10 121.3(8)
C4 C5 C10 122.0(7)
C7 C6 C5 120.8(9)
C8 C7 C6 120.4(8)
C7 C8 C9 122.7(8)
C8 C9 C4 115.8(8)
C8 C9 C13 121.0(7)
C4 C9 C13 123.2(7)
C11 C10 C5 111.7(7)
C11 C10 C12 112.4(10)
C5 C10 C12 110.8(8)
C15 C13 C9 111.3(7)
C15 C13 C14 112.1(7)
C9 C13 C14 109.8(7)
C21 C16 C17 124.2(8)
C21 C16 N2 118.2(7)
C17 C16 N2 117.6(8)
C18 C17 C16 115.6(9)
C18 C17 C22 122.5(9)
C16 C17 C22 121.9(8)
C19 C18 C17 122.1(10)
C18 C19 C20 121.1(10)
C19 C20 C21 119.6(11)
C16 C21 C20 117.4(9)
C16 C21 C25 123.8(8)
C20 C21 C25 118.8(9)
C17 C22 C24 111.9(7)
C17 C22 C23 113.3(8)
C24 C22 C23 109.0(8)
C27 C25 C21 111.5(8)
C27 C25 C26 112.0(8)
C21 C25 C26 112.5(8)
C32 C28 C29 105.8(7)
C32 C28 Cu1 95.8(5)
C29 C28 Cu1 97.3(5)
C36 C29 C30 113.9(7)
C36 C29 C28 138.4(7)
C30 C29 C28 107.6(6)
N4 C30 C31 121.8(7)
N4 C30 C29 128.8(7)
C31 C30 C29 109.3(7)
N3 C31 C30 123.3(7)
N3 C31 C32 127.5(7)
C30 C31 C32 109.1(7)
C33 C32 C31 114.6(7)
C33 C32 C28 137.3(7)
C31 C32 C28 108.1(7)
C34 C33 C32 117.8(7)
C33 C34 C35 122.5(7)
N3 C35 C34 121.7(8)
C37 C36 C29 118.2(8)
C36 C37 C38 122.4(8)
N4 C38 C37 122.1(8)
C44 C39 C40 115.8(8)
C44 C39 Pt1 121.9(6)
C40 C39 Pt1 122.0(6)
C39 C40 C41 122.0(8)
C42 C41 C40 120.0(8)
C41 C42 C43 119.6(8)
C42 C43 C44 119.0(9)
C39 C44 C43 123.6(8)
C46 C45 C50 115.1(8)
C46 C45 Pt1 125.7(7)
C50 C45 Pt1 119.0(6)
C45 C46 C47 122.3(9)
C48 C47 C46 121.2(9)
C47 C48 C49 119.2(9)
C48 C49 C50 120.2(8)
C49 C50 C45 122.0(8)
C57 C52 C53 113(2)
C57 C52 C51 122.9(18)
C53 C52 C51 124.5(18)
C52 C53 C54 121.3(19)
C55 C54 C53 124(2)
C54 C55 C56 114.0(19)
C55 C56 C57 123(2)
C52 C57 C56 125(2)

loop_
_geom_bond_atom_site_label_1
_geom_bond_atom_site_label_2
_geom_bond_distance
Pt1 C39 1.989(8)
Pt1 C45 1.994(8)
Pt1 N4 2.153(7)
Pt1 N3 2.177(6)
Cu1 C1 1.886(7)
Cu1 C28 1.979(7)
N1 C1 1.350(9)
N1 C3 1.385(9)
N1 C4 1.443(9)
N2 C1 1.346(8)
N2 C2 1.371(10)
N2 C16 1.450(10)
N3 C35 1.323(9)
N3 C31 1.344(9)
N4 C38 1.328(10)
N4 C30 1.348(9)
C2 C3 1.317(11)
C4 C9 1.394(10)
C4 C5 1.398(10)
C5 C6 1.388(10)
C5 C10 1.507(11)
C6 C7 1.382(12)
C7 C8 1.349(12)
C8 C9 1.386(10)
C9 C13 1.518(11)
C10 C11 1.494(12)
C10 C12 1.528(12)
C13 C15 1.515(11)
C13 C14 1.535(11)
C16 C21 1.365(12)
C16 C17 1.412(12)
C17 C18 1.382(11)
C17 C22 1.494(13)
C18 C19 1.354(14)
C19 C20 1.384(15)
C20 C21 1.401(12)
C21 C25 1.523(12)
C22 C24 1.523(13)
C22 C23 1.538(11)
C25 C27 1.515(12)
C25 C26 1.531(12)
C28 C32 1.451(10)
C28 C29 1.473(10)
C29 C36 1.399(10)
C29 C30 1.409(10)
C30 C31 1.403(10)
C31 C32 1.415(9)
C32 C33 1.404(10)
C33 C34 1.379(11)
C34 C35 1.391(11)
C36 C37 1.375(11)
C37 C38 1.388(11)
C39 C44 1.380(11)
C39 C40 1.387(10)
C40 C41 1.412(12)
C41 C42 1.371(13)
C42 C43 1.379(12)
C43 C44 1.398(12)
C45 C46 1.387(11)
C45 C50 1.406(10)
C46 C47 1.391(12)
C47 C48 1.351(12)
C48 C49 1.368(12)
C49 C50 1.400(11)
C51 C52 1.60(2)
C52 C57 1.31(2)
C52 C53 1.35(2)
C53 C54 1.47(2)
C54 C55 1.28(3)
C55 C56 1.32(2)
C56 C57 1.43(2)
